data_4077048
loop_
_publ_author_name
'Bassetti, Mauro'
'Marini, Silvia'
'D\'iaz, Josefina'
'Gamasa, M. Pilar'
'Gimeno, Jos\'e'
'Rodr\'iguez-\'Alvarez, Yolanda'
'Garc\'ia-Granda, Santiago'

_publ_section_title
;
 Synthesis and Properties of the Indenyl Ruthenium(II) Complex
 [Ru{(E)-\h1-C(C&#x22EE;CPh)CHPh}(\h5-C9H7)(\k2-P-dppm)] (dppm =
 bis(diphenylphosphino)methane). An Organometallic Intermediate in the
 Catalytic Dimerization of Phenylacetylene
;
_journal_issue 22
_journal_name_full Organometallics
_journal_page_first 4815
_journal_paper_doi 10.1021/om020483a
_journal_volume 21
_journal_year 2002
_chemical_compound_source synthesis
_chemical_formula_moiety 'C50 H40 P2 Ru'
_chemical_formula_sum 'C50 H40 P2 Ru'
_chemical_formula_weight 803.83
_chemical_name_systematic
; 
 ? 
;
_space_group_IT_number 14
_symmetry_cell_setting monoclinic
_symmetry_space_group_name_Hall '-P 2ybc'
_symmetry_space_group_name_H-M 'P 1 21/c 1'
_atom_sites_solution_hydrogens geom
_atom_sites_solution_primary direct
_atom_sites_solution_secondary difmap
_audit_creation_method SHELXL-97
_cell_angle_alpha 90.00
_cell_angle_beta 96.98(3)
_cell_angle_gamma 90.00
_cell_formula_units_Z 4
_cell_length_a 13.255(5)
_cell_length_b 17.082(10)
_cell_length_c 17.651(6)
_cell_measurement_reflns_used 25
_cell_measurement_temperature 293(2)
_cell_measurement_theta_max 13
_cell_measurement_theta_min 8
_cell_volume 3967(3)
_computing_cell_refinement 'CRYSDA (Beurskens et al, 1996)'
_computing_data_collection
;
 Nonius CAD-4 Diffractometer Control Sofware. Data collection with profile 
 analysis over all reflections (Lehman and Larsen, 1974; Grant and Gabe, 
 1978)
;
_computing_data_reduction 'THE REFLEX (local program)'
_computing_molecular_graphics 'PLATON  (Spek, 2000)'
_computing_publication_material 'SHELXL-97 (Sheldrick, 1997)'
_computing_structure_refinement 'SHELXL-97 (Sheldrick, 1997)'
_computing_structure_solution 'DIRDIF-96 (Beurskens et al, 1996)'
_diffrn_ambient_temperature 293(2)
_diffrn_measured_fraction_theta_full 0.965
_diffrn_measured_fraction_theta_max 0.965
_diffrn_measurement_device_type 'Nonius CAD4'
_diffrn_measurement_method \w-2\Q
_diffrn_radiation_monochromator graphite
_diffrn_radiation_source 'fine-focus sealed tube'
_diffrn_radiation_type MoK\a
_diffrn_radiation_wavelength 0.71073
_diffrn_reflns_av_R_equivalents 0.0630
_diffrn_reflns_av_sigmaI/netI 0.3770
_diffrn_reflns_limit_h_max 16
_diffrn_reflns_limit_h_min -16
_diffrn_reflns_limit_k_max 0
_diffrn_reflns_limit_k_min -21
_diffrn_reflns_limit_l_max 0
_diffrn_reflns_limit_l_min -21
_diffrn_reflns_number 8038
_diffrn_reflns_theta_full 25.97
_diffrn_reflns_theta_max 25.97
_diffrn_reflns_theta_min 1.55
_diffrn_standards_decay_% 2.62
_diffrn_standards_interval_count 200
_diffrn_standards_interval_time 60
_diffrn_standards_number 3
_exptl_absorpt_coefficient_mu 0.510
_exptl_absorpt_correction_T_max 0.965
_exptl_absorpt_correction_T_min 0.901
_exptl_absorpt_correction_type empirical
_exptl_absorpt_process_details 'XABS2 (Parkin, Moezzi, & Hope, 1995)'
_exptl_crystal_colour Brown
_exptl_crystal_density_diffrn 1.346
_exptl_crystal_density_method 'not measured'
_exptl_crystal_description Prismatic
_exptl_crystal_F_000 1656
_exptl_crystal_size_max 0.20
_exptl_crystal_size_mid 0.13
_exptl_crystal_size_min 0.07
_refine_diff_density_max 0.517
_refine_diff_density_min -1.666
_refine_diff_density_rms 0.113
_refine_ls_extinction_method none
_refine_ls_goodness_of_fit_ref 0.907
_refine_ls_hydrogen_treatment mixed
_refine_ls_matrix_type full
_refine_ls_number_parameters 484
_refine_ls_number_reflns 7772
_refine_ls_number_restraints 0
_refine_ls_restrained_S_all 0.907
_refine_ls_R_factor_all 0.3175
_refine_ls_R_factor_gt 0.0483
_refine_ls_shift/su_max 0.000
_refine_ls_shift/su_mean 0.000
_refine_ls_structure_factor_coef Fsqd
_refine_ls_weighting_details 'w=1/[\s^2^(Fo^2^)+(0.0331P)^2^+0.0000P] where P=(Fo^2^+2Fc^2^)/3'
_refine_ls_weighting_scheme calc
_refine_ls_wR_factor_gt 0.0850
_refine_ls_wR_factor_ref 0.1362
_reflns_number_gt 2233
_reflns_number_total 7772
_reflns_threshold_expression >2sigma(I)
_cod_data_source_file om020483a.cif
_cod_data_source_block 3
_cod_depositor_comments
;
The following automatic conversions were performed:

'_symmetry_cell_setting' value 'Monoclinic' changed to 'monoclinic'
according to /home/saulius/struct/CIF-dictionaries/cif_core.dic
dictionary named 'cif_core.dic' version 2.4.1 from 2010-06-29.

Automatic conversion script
Id: cif_fix_values 1715 2011-07-08 13:25:40Z adriana 
;
_cod_original_sg_symbol_H-M 'P 21/c'
_cod_database_code 4077048

loop_
_symmetry_equiv_pos_as_xyz
'x, y, z'
'-x, y+1/2, -z+1/2'
'-x, -y, -z'
'x, -y-1/2, z-1/2'

loop_
_atom_site_label
_atom_site_type_symbol
_atom_site_fract_x
_atom_site_fract_y
_atom_site_fract_z
_atom_site_U_iso_or_equiv
_atom_site_adp_type
_atom_site_occupancy
_atom_site_calc_flag
_atom_site_refinement_flags
Ru1 Ru 0.18142(5) 0.25380(6) 0.28030(4) 0.03300(18) Uani 1 d .
P1 P 0.1271(2) 0.17625(15) 0.37399(16) 0.0336(8) Uani 1 d .
P2 P 0.1155(2) 0.33167(16) 0.36582(17) 0.0357(8) Uani 1 d .
C1 C 0.3210(5) 0.2383(5) 0.3480(4) 0.035(2) Uani 1 d .
C2 C 0.3592(5) 0.2762(4) 0.4122(4) 0.033(2) Uani 1 d .
H2 H 0.3181 0.3162 0.4270 0.004(16) Uiso 1 calc R
C3 C 0.3730(6) 0.1747(5) 0.3180(5) 0.040(2) Uani 1 d .
C4 C 0.4086(6) 0.1201(5) 0.2899(5) 0.048(3) Uani 1 d .
C5 C 0.4555(6) 0.2649(5) 0.4631(5) 0.042(2) Uani 1 d .
C6 C 0.5429(7) 0.2296(5) 0.4416(6) 0.058(3) Uani 1 d .
H6 H 0.5436 0.2120 0.3918 0.083(11) Uiso 1 calc R
C7 C 0.6296(8) 0.2205(5) 0.4950(7) 0.072(3) Uani 1 d .
H7 H 0.6886 0.1998 0.4794 0.083(11) Uiso 1 calc R
C8 C 0.6287(8) 0.2416(7) 0.5693(6) 0.076(3) Uani 1 d .
H8 H 0.6851 0.2314 0.6047 0.083(11) Uiso 1 calc R
C9 C 0.5450(8) 0.2778(6) 0.5924(6) 0.077(4) Uani 1 d .
H9 H 0.5451 0.2950 0.6424 0.083(11) Uiso 1 calc R
C10 C 0.4603(7) 0.2880(5) 0.5387(5) 0.055(3) Uani 1 d .
H10 H 0.4033 0.3118 0.5545 0.083(11) Uiso 1 calc R
C11 C 0.4452(7) 0.0490(6) 0.2590(6) 0.045(3) Uani 1 d .
C12 C 0.4373(7) 0.0392(6) 0.1806(6) 0.060(3) Uani 1 d .
H12 H 0.4124 0.0793 0.1480 0.083(11) Uiso 1 calc R
C13 C 0.4676(8) -0.0327(7) 0.1508(7) 0.078(4) Uani 1 d .
H13 H 0.4618 -0.0401 0.0982 0.083(11) Uiso 1 calc R
C14 C 0.5049(8) -0.0908(8) 0.1983(8) 0.086(4) Uani 1 d .
H14 H 0.5254 -0.1375 0.1778 0.083(11) Uiso 1 calc R
C15 C 0.5130(9) -0.0823(7) 0.2740(8) 0.094(5) Uani 1 d .
H15 H 0.5378 -0.1229 0.3061 0.083(11) Uiso 1 calc R
C16 C 0.4831(8) -0.0105(6) 0.3043(6) 0.073(3) Uani 1 d .
H16 H 0.4898 -0.0040 0.3570 0.083(11) Uiso 1 calc R
C17 C 0.2730(7) 0.2631(6) 0.1820(4) 0.051(3) Uani 1 d .
H17 H 0.3436 0.2626 0.1904 0.058(11) Uiso 1 calc R
C18 C 0.2110(8) 0.3305(6) 0.1820(5) 0.046(3) Uani 1 d .
H18 H 0.2329 0.3812 0.1939 0.058(11) Uiso 1 calc R
C19 C 0.1077(8) 0.3060(6) 0.1603(5) 0.041(3) Uani 1 d .
C20 C 0.0142(8) 0.3472(6) 0.1459(5) 0.054(3) Uani 1 d .
H20 H 0.0115 0.4009 0.1539 0.058(11) Uiso 1 calc R
C21 C -0.0719(9) 0.3061(8) 0.1198(7) 0.079(4) Uani 1 d .
H21 H -0.1330 0.3330 0.1093 0.058(11) Uiso 1 calc R
C22 C -0.0707(9) 0.2253(7) 0.1084(6) 0.063(4) Uani 1 d .
H22 H -0.1306 0.2000 0.0894 0.058(11) Uiso 1 calc R
C23 C 0.0161(9) 0.1826(6) 0.1245(5) 0.055(3) Uani 1 d .
H23 H 0.0157 0.1286 0.1175 0.058(11) Uiso 1 calc R
C24 C 0.1080(9) 0.2226(5) 0.1526(6) 0.043(3) Uani 1 d .
C25 C 0.2109(8) 0.1976(6) 0.1672(5) 0.049(3) Uani 1 d .
H25 H 0.2331 0.1459 0.1670 0.058(11) Uiso 1 calc R
C26 C 0.1092(5) 0.2572(5) 0.4417(4) 0.0385(19) Uani 1 d .
H26A H 0.0439 0.2557 0.4613 0.030(17) Uiso 1 calc R
H26B H 0.1641 0.2615 0.4832 0.06(2) Uiso 1 calc R
C27 C 0.0045(7) 0.1251(5) 0.3646(6) 0.034(3) Uani 1 d .
C28 C -0.0559(7) 0.1252(6) 0.2950(5) 0.055(3) Uani 1 d .
H28 H -0.0321 0.1463 0.2520 0.062(7) Uiso 1 calc R
C29 C -0.1530(8) 0.0932(7) 0.2904(6) 0.074(4) Uani 1 d .
H29 H -0.1957 0.0964 0.2447 0.062(7) Uiso 1 calc R
C30 C -0.1864(8) 0.0577(6) 0.3505(7) 0.068(3) Uani 1 d .
H30 H -0.2502 0.0344 0.3457 0.062(7) Uiso 1 calc R
C31 C -0.1254(7) 0.0563(6) 0.4189(6) 0.076(3) Uani 1 d .
H31 H -0.1490 0.0326 0.4608 0.062(7) Uiso 1 calc R
C32 C -0.0302(6) 0.0893(5) 0.4268(5) 0.061(3) Uani 1 d .
H32 H 0.0105 0.0875 0.4736 0.062(7) Uiso 1 calc R
C33 C 0.2106(6) 0.1056(5) 0.4271(5) 0.037(2) Uani 1 d .
C34 C 0.2193(9) 0.0310(6) 0.3949(6) 0.063(4) Uani 1 d .
H34 H 0.1763 0.0171 0.3513 0.062(7) Uiso 1 calc R
C35 C 0.2904(9) -0.0217(6) 0.4266(7) 0.065(4) Uani 1 d .
H35 H 0.2960 -0.0704 0.4041 0.062(7) Uiso 1 calc R
C36 C 0.3537(7) -0.0024(6) 0.4923(6) 0.060(3) Uani 1 d .
H36 H 0.4022 -0.0377 0.5140 0.062(7) Uiso 1 calc R
C37 C 0.3436(7) 0.0689(6) 0.5244(6) 0.070(3) Uani 1 d .
H37 H 0.3855 0.0818 0.5687 0.062(7) Uiso 1 calc R
C38 C 0.2739(6) 0.1221(5) 0.4935(5) 0.042(2) Uani 1 d .
H38 H 0.2688 0.1702 0.5173 0.062(7) Uiso 1 calc R
C39 C 0.1731(7) 0.4196(5) 0.4116(5) 0.040(3) Uani 1 d .
C40 C 0.2485(7) 0.4581(5) 0.3796(6) 0.046(3) Uani 1 d .
H40 H 0.2721 0.4380 0.3360 0.062(7) Uiso 1 calc R
C41 C 0.2904(9) 0.5280(6) 0.4125(7) 0.064(4) Uani 1 d .
H41 H 0.3409 0.5541 0.3903 0.062(7) Uiso 1 calc R
C42 C 0.2574(8) 0.5565(6) 0.4755(6) 0.067(3) Uani 1 d .
H42 H 0.2860 0.6021 0.4974 0.062(7) Uiso 1 calc R
C43 C 0.1824(9) 0.5197(6) 0.5080(6) 0.085(4) Uani 1 d .
H43 H 0.1593 0.5405 0.5514 0.062(7) Uiso 1 calc R
C44 C 0.1404(8) 0.4507(5) 0.4760(5) 0.067(3) Uani 1 d .
H44 H 0.0894 0.4255 0.4985 0.062(7) Uiso 1 calc R
C45 C -0.0155(8) 0.3676(6) 0.3404(6) 0.046(3) Uani 1 d .
C46 C -0.0983(7) 0.3196(6) 0.3417(6) 0.070(3) Uani 1 d .
H46 H -0.0897 0.2683 0.3590 0.062(7) Uiso 1 calc R
C47 C -0.1955(8) 0.3480(7) 0.3170(7) 0.084(4) Uani 1 d .
H47 H -0.2515 0.3154 0.3181 0.062(7) Uiso 1 calc R
C48 C -0.2088(9) 0.4213(7) 0.2917(6) 0.072(4) Uani 1 d .
H48 H -0.2737 0.4384 0.2732 0.062(7) Uiso 1 calc R
C49 C -0.1291(8) 0.4714(7) 0.2927(6) 0.066(3) Uani 1 d .
H49 H -0.1400 0.5235 0.2788 0.062(7) Uiso 1 calc R
C50 C -0.0304(7) 0.4439(6) 0.3149(5) 0.062(3) Uani 1 d .
H50 H 0.0250 0.4768 0.3124 0.062(7) Uiso 1 calc R

loop_
_atom_site_aniso_label
_atom_site_aniso_U_11
_atom_site_aniso_U_22
_atom_site_aniso_U_33
_atom_site_aniso_U_23
_atom_site_aniso_U_13
_atom_site_aniso_U_12
Ru1 0.0331(3) 0.0336(4) 0.0325(3) 0.0016(6) 0.0047(2) -0.0008(6)
P1 0.0358(18) 0.0324(16) 0.0330(18) 0.0025(14) 0.0054(15) 0.0006(14)
P2 0.0357(18) 0.0324(16) 0.0387(19) 0.0036(14) 0.0028(15) 0.0037(14)
C1 0.041(4) 0.027(6) 0.038(4) 0.008(5) 0.009(4) -0.001(5)
C2 0.025(4) 0.021(5) 0.050(6) 0.009(4) 0.000(4) 0.005(3)
C3 0.031(5) 0.030(5) 0.058(6) -0.006(5) 0.001(5) 0.003(4)
C4 0.038(6) 0.042(6) 0.065(7) 0.001(5) 0.006(5) 0.006(5)
C5 0.036(5) 0.029(7) 0.057(6) 0.011(5) -0.007(4) -0.006(4)
C6 0.050(6) 0.050(8) 0.069(7) -0.004(5) -0.006(5) 0.000(5)
C7 0.051(7) 0.057(7) 0.106(9) -0.003(7) 0.001(7) 0.008(5)
C8 0.061(7) 0.067(8) 0.091(8) 0.008(10) -0.028(6) 0.005(8)
C9 0.065(7) 0.084(9) 0.074(8) -0.002(6) -0.024(6) -0.008(6)
C10 0.044(6) 0.061(6) 0.055(7) -0.005(5) -0.009(5) -0.001(5)
C11 0.035(6) 0.046(6) 0.052(7) -0.003(6) 0.003(5) 0.004(5)
C12 0.053(7) 0.065(7) 0.065(8) -0.003(7) 0.018(6) -0.005(6)
C13 0.067(8) 0.100(10) 0.069(9) -0.034(8) 0.013(7) -0.008(8)
C14 0.069(9) 0.084(10) 0.104(12) -0.037(9) 0.010(8) 0.018(7)
C15 0.096(10) 0.081(10) 0.096(11) -0.026(9) -0.025(9) 0.057(8)
C16 0.087(9) 0.074(8) 0.051(7) -0.022(6) -0.013(7) 0.034(7)
C17 0.048(5) 0.061(8) 0.046(5) 0.008(6) 0.016(4) 0.001(6)
C18 0.064(8) 0.042(6) 0.032(6) 0.004(5) 0.007(6) -0.009(6)
C19 0.054(7) 0.046(7) 0.023(6) 0.013(5) 0.000(5) 0.010(6)
C20 0.059(7) 0.060(7) 0.043(7) 0.015(6) 0.008(6) 0.018(6)
C21 0.055(9) 0.114(12) 0.070(9) 0.002(9) 0.018(7) 0.018(9)
C22 0.049(7) 0.099(12) 0.040(6) 0.005(6) -0.001(5) -0.019(6)
C23 0.088(9) 0.049(7) 0.028(6) 0.003(5) 0.005(6) -0.013(7)
C24 0.048(6) 0.041(7) 0.041(6) -0.008(4) 0.011(5) -0.008(5)
C25 0.049(8) 0.060(8) 0.041(6) 0.009(6) 0.016(5) 0.016(6)
C26 0.035(4) 0.042(5) 0.040(4) 0.007(6) 0.009(4) -0.003(6)
C27 0.032(6) 0.026(5) 0.044(6) 0.006(5) 0.011(5) -0.006(4)
C28 0.048(7) 0.081(8) 0.033(6) -0.007(6) -0.004(5) -0.008(6)
C29 0.042(8) 0.103(10) 0.070(9) 0.001(8) -0.018(7) -0.026(7)
C30 0.048(7) 0.058(7) 0.099(10) -0.008(7) 0.017(7) -0.021(6)
C31 0.060(7) 0.094(9) 0.075(9) 0.019(8) 0.017(7) -0.023(7)
C32 0.034(5) 0.090(8) 0.057(7) 0.030(6) -0.002(5) -0.011(5)
C33 0.036(6) 0.033(5) 0.041(6) 0.011(5) 0.008(5) 0.000(5)
C34 0.085(10) 0.053(7) 0.047(8) -0.005(6) -0.004(7) 0.010(7)
C35 0.066(10) 0.045(8) 0.085(11) -0.003(8) 0.013(8) 0.013(7)
C36 0.038(6) 0.056(7) 0.083(9) 0.027(7) 0.001(6) 0.000(5)
C37 0.077(8) 0.048(7) 0.074(8) 0.004(6) -0.037(6) 0.002(6)
C38 0.050(6) 0.032(5) 0.042(6) 0.008(5) -0.004(5) 0.001(4)
C39 0.046(7) 0.031(6) 0.043(6) 0.004(5) 0.005(5) 0.010(5)
C40 0.045(6) 0.045(6) 0.046(7) -0.015(5) -0.001(5) -0.002(5)
C41 0.063(10) 0.045(8) 0.082(10) -0.004(7) -0.007(8) -0.011(6)
C42 0.085(9) 0.050(7) 0.059(8) -0.003(6) -0.014(7) -0.012(6)
C43 0.146(12) 0.052(7) 0.062(9) -0.011(6) 0.035(8) -0.005(8)
C44 0.095(8) 0.050(7) 0.059(7) -0.009(6) 0.025(6) -0.013(6)
C45 0.047(7) 0.061(7) 0.028(6) -0.002(6) 0.003(5) 0.016(6)
C46 0.046(6) 0.050(7) 0.109(10) -0.005(7) -0.008(7) 0.008(6)
C47 0.037(7) 0.074(8) 0.137(12) -0.013(8) -0.001(7) 0.002(6)
C48 0.058(8) 0.094(10) 0.055(7) -0.023(7) -0.027(6) 0.042(7)
C49 0.078(9) 0.067(8) 0.049(7) -0.007(6) -0.011(6) 0.024(7)
C50 0.042(6) 0.082(8) 0.059(8) 0.010(7) -0.001(6) 0.021(6)

loop_
_atom_type_symbol
_atom_type_description
_atom_type_scat_dispersion_real
_atom_type_scat_dispersion_imag
_atom_type_scat_source
C C 0.0033 0.0016 'International Tables Vol C Tables 4.2.6.8 and 6.1.1.4'
H H 0.0000 0.0000 'International Tables Vol C Tables 4.2.6.8 and 6.1.1.4'
P P 0.1023 0.0942 'International Tables Vol C Tables 4.2.6.8 and 6.1.1.4'
Ru Ru -1.2594 0.8363 'International Tables Vol C Tables 4.2.6.8 and 6.1.1.4'

loop_
_geom_angle_atom_site_label_1
_geom_angle_atom_site_label_2
_geom_angle_atom_site_label_3
_geom_angle
C1 Ru1 C17 85.8(3)
C1 Ru1 C18 106.8(3)
C17 Ru1 C18 36.8(3)
C1 Ru1 P2 94.6(2)
C17 Ru1 P2 139.8(3)
C18 Ru1 P2 106.8(3)
C1 Ru1 C25 102.2(3)
C17 Ru1 C25 35.8(3)
C18 Ru1 C25 60.5(4)
P2 Ru1 C25 161.3(3)
C1 Ru1 P1 81.3(2)
C17 Ru1 P1 147.5(3)
C18 Ru1 P1 171.8(3)
P2 Ru1 P1 71.31(8)
C25 Ru1 P1 119.1(3)
C1 Ru1 C19 142.1(3)
C17 Ru1 C19 59.3(3)
C18 Ru1 C19 35.9(3)
P2 Ru1 C19 102.8(3)
C25 Ru1 C19 58.7(4)
P1 Ru1 C19 136.1(3)
C1 Ru1 C24 137.4(3)
C17 Ru1 C24 59.0(3)
C18 Ru1 C24 59.6(3)
P2 Ru1 C24 127.6(3)
C25 Ru1 C24 35.2(3)
P1 Ru1 C24 114.8(2)
C19 Ru1 C24 34.7(3)
C33 P1 C27 102.0(4)
C33 P1 C26 106.2(4)
C27 P1 C26 103.3(4)
C33 P1 Ru1 121.9(3)
C27 P1 Ru1 124.1(3)
C26 P1 Ru1 96.3(3)
C33 P1 P2 135.8(3)
C27 P1 P2 115.2(3)
C26 P1 P2 44.2(2)
Ru1 P1 P2 53.71(10)
C39 P2 C45 99.5(4)
C39 P2 C26 107.2(4)
C45 P2 C26 106.3(4)
C39 P2 Ru1 127.1(3)
C45 P2 Ru1 117.5(4)
C26 P2 Ru1 97.7(3)
C39 P2 P1 141.0(3)
C45 P2 P1 113.1(4)
C26 P2 P1 44.4(3)
Ru1 P2 P1 54.98(10)
C2 C1 C3 122.0(7)
C2 C1 Ru1 129.3(6)
C3 C1 Ru1 108.6(6)
C1 C2 C5 130.8(8)
C1 C2 H2 114.6
C5 C2 H2 114.6
C4 C3 C1 174.5(9)
C3 C4 C11 174.6(10)
C10 C5 C6 116.1(8)
C10 C5 C2 118.8(8)
C6 C5 C2 125.0(8)
C5 C6 C7 120.2(9)
C5 C6 H6 119.9
C7 C6 H6 119.9
C8 C7 C6 121.0(10)
C8 C7 H7 119.5
C6 C7 H7 119.5
C7 C8 C9 120.4(10)
C7 C8 H8 119.8
C9 C8 H8 119.8
C8 C9 C10 117.9(10)
C8 C9 H9 121.0
C10 C9 H9 121.0
C5 C10 C9 124.1(9)
C5 C10 H10 118.0
C9 C10 H10 118.0
C16 C11 C12 118.5(10)
C16 C11 C4 121.9(10)
C12 C11 C4 119.6(10)
C11 C12 C13 119.2(11)
C11 C12 H12 120.4
C13 C12 H12 120.4
C14 C13 C12 120.3(11)
C14 C13 H13 119.8
C12 C13 H13 119.8
C15 C14 C13 121.3(12)
C15 C14 H14 119.4
C13 C14 H14 119.4
C14 C15 C16 118.7(12)
C14 C15 H15 120.6
C16 C15 H15 120.6
C11 C16 C15 122.0(10)
C11 C16 H16 119.0
C15 C16 H16 119.0
C25 C17 C18 108.8(8)
C25 C17 Ru1 74.0(5)
C18 C17 Ru1 71.8(5)
C25 C17 H17 125.6
C18 C17 H17 125.6
Ru1 C17 H17 120.3
C17 C18 C19 107.4(9)
C17 C18 Ru1 71.4(5)
C19 C18 Ru1 77.7(6)
C17 C18 H18 126.3
C19 C18 H18 126.3
Ru1 C18 H18 116.7
C20 C19 C24 119.2(12)
C20 C19 C18 133.3(10)
C24 C19 C18 107.5(11)
C20 C19 Ru1 126.6(7)
C24 C19 Ru1 73.0(7)
C18 C19 Ru1 66.4(5)
C21 C20 C19 118.7(11)
C21 C20 H20 120.7
C19 C20 H20 120.7
C20 C21 C22 122.1(13)
C20 C21 H21 119.0
C22 C21 H21 119.0
C23 C22 C21 121.6(12)
C23 C22 H22 119.2
C21 C22 H22 119.2
C22 C23 C24 118.5(10)
C22 C23 H23 120.7
C24 C23 H23 120.7
C25 C24 C23 132.5(10)
C25 C24 C19 107.2(10)
C23 C24 C19 119.7(11)
C25 C24 Ru1 68.1(6)
C23 C24 Ru1 131.3(7)
C19 C24 Ru1 72.3(7)
C17 C25 C24 108.9(9)
C17 C25 Ru1 70.1(5)
C24 C25 Ru1 76.8(6)
C17 C25 H25 125.6
C24 C25 H25 125.6
Ru1 C25 H25 119.3
P2 C26 P1 91.4(3)
P2 C26 H26A 113.4
P1 C26 H26A 113.4
P2 C26 H26B 113.4
P1 C26 H26B 113.4
H26A C26 H26B 110.7
C28 C27 C32 119.5(9)
C28 C27 P1 119.4(8)
C32 C27 P1 121.0(7)
C27 C28 C29 118.9(10)
C27 C28 H28 120.6
C29 C28 H28 120.6
C30 C29 C28 121.6(10)
C30 C29 H29 119.2
C28 C29 H29 119.2
C29 C30 C31 119.2(10)
C29 C30 H30 120.4
C31 C30 H30 120.4
C30 C31 C32 121.3(10)
C30 C31 H31 119.4
C32 C31 H31 119.4
C31 C32 C27 119.4(9)
C31 C32 H32 120.3
C27 C32 H32 120.3
C38 C33 C34 117.1(9)
C38 C33 P1 124.7(7)
C34 C33 P1 117.9(8)
C35 C34 C33 121.0(11)
C35 C34 H34 119.5
C33 C34 H34 119.5
C34 C35 C36 120.1(11)
C34 C35 H35 119.9
C36 C35 H35 119.9
C37 C36 C35 118.8(10)
C37 C36 H36 120.6
C35 C36 H36 120.6
C36 C37 C38 121.9(9)
C36 C37 H37 119.0
C38 C37 H37 119.0
C37 C38 C33 121.0(9)
C37 C38 H38 119.5
C33 C38 H38 119.5
C44 C39 C40 118.3(9)
C44 C39 P2 121.9(8)
C40 C39 P2 119.8(8)
C39 C40 C41 120.3(11)
C39 C40 H40 119.8
C41 C40 H40 119.8
C42 C41 C40 119.9(12)
C42 C41 H41 120.0
C40 C41 H41 120.0
C41 C42 C43 120.9(11)
C41 C42 H42 119.6
C43 C42 H42 119.6
C42 C43 C44 119.7(10)
C42 C43 H43 120.1
C44 C43 H43 120.1
C39 C44 C43 120.8(10)
C39 C44 H44 119.6
C43 C44 H44 119.6
C46 C45 C50 119.0(10)
C46 C45 P2 121.8(8)
C50 C45 P2 119.0(8)
C45 C46 C47 119.8(10)
C45 C46 H46 120.1
C47 C46 H46 120.1
C48 C47 C46 120.6(11)
C48 C47 H47 119.7
C46 C47 H47 119.7
C47 C48 C49 121.1(11)
C47 C48 H48 119.4
C49 C48 H48 119.4
C48 C49 C50 119.4(11)
C48 C49 H49 120.3
C50 C49 H49 120.3
C45 C50 C49 119.8(11)
C45 C50 H50 120.1
C49 C50 H50 120.1

loop_
_geom_bond_atom_site_label_1
_geom_bond_atom_site_label_2
_geom_bond_distance
Ru1 C1 2.094(7)
Ru1 C17 2.241(8)
Ru1 C18 2.246(9)
Ru1 P2 2.265(3)
Ru1 C25 2.291(10)
Ru1 P1 2.302(3)
Ru1 C19 2.395(9)
Ru1 C24 2.404(11)
P1 C33 1.819(8)
P1 C27 1.834(9)
P1 C26 1.863(8)
P1 P2 2.662(3)
P2 C39 1.828(9)
P2 C45 1.845(10)
P2 C26 1.856(8)
C1 C2 1.349(10)
C1 C3 1.422(11)
C2 C5 1.482(10)
C2 H2 0.9300
C3 C4 1.182(10)
C4 C11 1.438(11)
C5 C10 1.386(11)
C5 C6 1.399(10)
C6 C7 1.403(12)
C6 H6 0.9300
C7 C8 1.361(12)
C7 H7 0.9300
C8 C9 1.375(12)
C8 H8 0.9300
C9 C10 1.389(11)
C9 H9 0.9300
C10 H10 0.9300
C11 C16 1.353(12)
C11 C12 1.386(12)
C12 C13 1.413(13)
C12 H12 0.9300
C13 C14 1.354(14)
C13 H13 0.9300
C14 C15 1.335(14)
C14 H14 0.9300
C15 C16 1.414(13)
C15 H15 0.9300
C16 H16 0.9300
C17 C25 1.395(12)
C17 C18 1.414(11)
C17 H17 0.9300
C18 C19 1.438(12)
C18 H18 0.9300
C19 C20 1.420(12)
C19 C24 1.432(11)
C20 C21 1.370(13)
C20 H20 0.9300
C21 C22 1.395(14)
C21 H21 0.9300
C22 C23 1.364(13)
C22 H22 0.9300
C23 C24 1.432(13)
C23 H23 0.9300
C24 C25 1.422(13)
C25 H25 0.9300
C26 H26A 0.9700
C26 H26B 0.9700
C27 C28 1.383(10)
C27 C32 1.384(11)
C28 C29 1.391(11)
C28 H28 0.9300
C29 C30 1.342(12)
C29 H29 0.9300
C30 C31 1.369(13)
C30 H30 0.9300
C31 C32 1.373(11)
C31 H31 0.9300
C32 H32 0.9300
C33 C38 1.385(11)
C33 C34 1.406(11)
C34 C35 1.372(13)
C34 H34 0.9300
C35 C36 1.385(13)
C35 H35 0.9300
C36 C37 1.356(12)
C36 H36 0.9300
C37 C38 1.361(10)
C37 H37 0.9300
C38 H38 0.9300
C39 C44 1.371(12)
C39 C40 1.375(12)
C40 C41 1.411(12)
C40 H40 0.9300
C41 C42 1.335(13)
C41 H41 0.9300
C42 C43 1.360(12)
C42 H42 0.9300
C43 C44 1.393(12)
C43 H43 0.9300
C44 H44 0.9300
C45 C46 1.373(12)
C45 C50 1.385(12)
C46 C47 1.395(12)
C46 H46 0.9300
C47 C48 1.334(13)
C47 H47 0.9300
C48 C49 1.357(13)
C48 H48 0.9300
C49 C50 1.400(12)
C49 H49 0.9300
C50 H50 0.9300

loop_
_geom_torsion_atom_site_label_1
_geom_torsion_atom_site_label_2
_geom_torsion_atom_site_label_3
_geom_torsion_atom_site_label_4
_geom_torsion
C1 Ru1 P1 C33 -28.4(4)
C17 Ru1 P1 C33 39.4(6)
C18 Ru1 P1 C33 155(2)
P2 Ru1 P1 C33 -126.2(4)
C25 Ru1 P1 C33 70.9(5)
C19 Ru1 P1 C33 144.6(5)
C24 Ru1 P1 C33 110.2(5)
C1 Ru1 P1 C27 -164.1(4)
C17 Ru1 P1 C27 -96.3(6)
C18 Ru1 P1 C27 20(2)
P2 Ru1 P1 C27 98.1(4)
C25 Ru1 P1 C27 -64.9(5)
C19 Ru1 P1 C27 8.9(6)
C24 Ru1 P1 C27 -25.5(5)
C1 Ru1 P1 C26 85.2(3)
C17 Ru1 P1 C26 152.9(5)
C18 Ru1 P1 C26 -91(2)
P2 Ru1 P1 C26 -12.7(2)
C25 Ru1 P1 C26 -175.6(4)
C19 Ru1 P1 C26 -101.9(4)
C24 Ru1 P1 C26 -136.3(4)
C1 Ru1 P1 P2 97.9(3)
C17 Ru1 P1 P2 165.7(4)
C18 Ru1 P1 P2 -78(2)
C25 Ru1 P1 P2 -162.9(3)
C19 Ru1 P1 P2 -89.2(4)
C24 Ru1 P1 P2 -123.6(3)
C1 Ru1 P2 C39 52.0(4)
C17 Ru1 P2 C39 -36.8(5)
C18 Ru1 P2 C39 -57.1(5)
C25 Ru1 P2 C39 -101.8(9)
P1 Ru1 P2 C39 131.3(4)
C19 Ru1 P2 C39 -94.1(5)
C24 Ru1 P2 C39 -121.3(5)
C1 Ru1 P2 C45 -179.3(5)
C17 Ru1 P2 C45 91.8(6)
C18 Ru1 P2 C45 71.6(5)
C25 Ru1 P2 C45 26.8(10)
P1 Ru1 P2 C45 -100.1(4)
C19 Ru1 P2 C45 34.6(5)
C24 Ru1 P2 C45 7.3(5)
C1 Ru1 P2 C26 -66.4(3)
C17 Ru1 P2 C26 -155.3(4)
C18 Ru1 P2 C26 -175.6(4)
C25 Ru1 P2 C26 139.7(9)
P1 Ru1 P2 C26 12.8(2)
C19 Ru1 P2 C26 147.5(4)
C24 Ru1 P2 C26 120.2(4)
C1 Ru1 P2 P1 -79.2(2)
C17 Ru1 P2 P1 -168.1(4)
C18 Ru1 P2 P1 171.6(3)
C25 Ru1 P2 P1 126.9(9)
C19 Ru1 P2 P1 134.7(3)
C24 Ru1 P2 P1 107.4(3)
C33 P1 P2 C39 -7.1(9)
C27 P1 P2 C39 137.3(6)
C26 P1 P2 C39 54.0(7)
Ru1 P1 P2 C39 -107.7(6)
C33 P1 P2 C45 -151.1(5)
C27 P1 P2 C45 -6.7(6)
C26 P1 P2 C45 -90.0(5)
Ru1 P1 P2 C45 108.3(4)
C33 P1 P2 C26 -61.0(6)
C27 P1 P2 C26 83.3(5)
Ru1 P1 P2 C26 -161.7(3)
C33 P1 P2 Ru1 100.7(5)
C27 P1 P2 Ru1 -115.0(4)
C26 P1 P2 Ru1 161.7(3)
C17 Ru1 C1 C2 128.4(8)
C18 Ru1 C1 C2 97.9(7)
P2 Ru1 C1 C2 -11.2(7)
C25 Ru1 C1 C2 160.5(7)
P1 Ru1 C1 C2 -81.5(7)
C19 Ru1 C1 C2 106.5(8)
C24 Ru1 C1 C2 161.0(6)
C17 Ru1 C1 C3 -54.9(6)
C18 Ru1 C1 C3 -85.4(6)
P2 Ru1 C1 C3 165.4(5)
C25 Ru1 C1 C3 -22.9(6)
P1 Ru1 C1 C3 95.2(5)
C19 Ru1 C1 C3 -76.9(8)
C24 Ru1 C1 C3 -22.3(8)
C3 C1 C2 C5 1.1(13)
Ru1 C1 C2 C5 177.3(6)
C2 C1 C3 C4 159(10)
Ru1 C1 C3 C4 -18(10)
C1 C3 C4 C11 -58(18)
C1 C2 C5 C10 -154.7(8)
C1 C2 C5 C6 22.9(14)
C10 C5 C6 C7 -1.2(13)
C2 C5 C6 C7 -178.8(8)
C5 C6 C7 C8 3.8(15)
C6 C7 C8 C9 -5.0(18)
C7 C8 C9 C10 3.5(17)
C6 C5 C10 C9 -0.2(14)
C2 C5 C10 C9 177.6(8)
C8 C9 C10 C5 -0.9(15)
C3 C4 C11 C16 -59(11)
C3 C4 C11 C12 118(11)
C16 C11 C12 C13 0.9(15)
C4 C11 C12 C13 -176.1(8)
C11 C12 C13 C14 -0.8(16)
C12 C13 C14 C15 0.8(19)
C13 C14 C15 C16 -1(2)
C12 C11 C16 C15 -1.1(16)
C4 C11 C16 C15 175.8(10)
C14 C15 C16 C11 1(2)
C1 Ru1 C17 C25 117.7(6)
C18 Ru1 C17 C25 -116.6(8)
P2 Ru1 C17 C25 -150.2(5)
P1 Ru1 C17 C25 51.1(8)
C19 Ru1 C17 C25 -77.8(6)
C24 Ru1 C17 C25 -37.1(5)
C1 Ru1 C17 C18 -125.7(6)
P2 Ru1 C17 C18 -33.6(8)
C25 Ru1 C17 C18 116.6(8)
P1 Ru1 C17 C18 167.7(5)
C19 Ru1 C17 C18 38.8(5)
C24 Ru1 C17 C18 79.5(6)
C25 C17 C18 C19 -4.8(10)
Ru1 C17 C18 C19 -70.1(7)
C25 C17 C18 Ru1 65.3(6)
C1 Ru1 C18 C17 57.8(6)
P2 Ru1 C18 C17 158.1(5)
C25 Ru1 C18 C17 -37.0(5)
P1 Ru1 C18 C17 -126.2(18)
C19 Ru1 C18 C17 -113.3(9)
C24 Ru1 C18 C17 -77.8(6)
C1 Ru1 C18 C19 171.0(6)
C17 Ru1 C18 C19 113.3(9)
P2 Ru1 C18 C19 -88.7(6)
C25 Ru1 C18 C19 76.3(7)
P1 Ru1 C18 C19 -13(2)
C24 Ru1 C18 C19 35.5(6)
C17 C18 C19 C20 -175.3(10)
Ru1 C18 C19 C20 118.8(12)
C17 C18 C19 C24 4.0(12)
Ru1 C18 C19 C24 -61.8(8)
C17 C18 C19 Ru1 65.8(6)
C1 Ru1 C19 C20 -141.5(9)
C17 Ru1 C19 C20 -167.1(11)
C18 Ru1 C19 C20 -127.4(13)
P2 Ru1 C19 C20 -26.3(10)
C25 Ru1 C19 C20 150.8(12)
P1 Ru1 C19 C20 50.0(11)
C24 Ru1 C19 C20 114.1(14)
C1 Ru1 C19 C24 104.4(8)
C17 Ru1 C19 C24 78.8(8)
C18 Ru1 C19 C24 118.5(11)
P2 Ru1 C19 C24 -140.4(7)
C25 Ru1 C19 C24 36.7(7)
P1 Ru1 C19 C24 -64.2(9)
C1 Ru1 C19 C18 -14.0(9)
C17 Ru1 C19 C18 -39.7(6)
P2 Ru1 C19 C18 101.1(6)
C25 Ru1 C19 C18 -81.8(7)
P1 Ru1 C19 C18 177.4(5)
C24 Ru1 C19 C18 -118.5(11)
C24 C19 C20 C21 -4.5(16)
C18 C19 C20 C21 174.8(10)
Ru1 C19 C20 C21 -94.4(12)
C19 C20 C21 C22 1.2(18)
C20 C21 C22 C23 2(2)
C21 C22 C23 C24 -1.0(18)
C22 C23 C24 C25 -172.8(11)
C22 C23 C24 C19 -2.3(17)
C22 C23 C24 Ru1 89.7(12)
C20 C19 C24 C25 177.7(8)
C18 C19 C24 C25 -1.7(13)
Ru1 C19 C24 C25 -59.4(8)
C20 C19 C24 C23 5.1(18)
C18 C19 C24 C23 -174.4(8)
Ru1 C19 C24 C23 128.0(10)
C20 C19 C24 Ru1 -122.9(10)
C18 C19 C24 Ru1 57.6(7)
C1 Ru1 C24 C25 -0.9(8)
C17 Ru1 C24 C25 37.9(6)
C18 Ru1 C24 C25 80.9(6)
P2 Ru1 C24 C25 169.3(5)
P1 Ru1 C24 C25 -105.8(6)
C19 Ru1 C24 C25 117.6(10)
C1 Ru1 C24 C23 127.1(10)
C17 Ru1 C24 C23 165.9(11)
C18 Ru1 C24 C23 -151.1(12)
P2 Ru1 C24 C23 -62.7(10)
C25 Ru1 C24 C23 128.0(13)
P1 Ru1 C24 C23 22.2(11)
C19 Ru1 C24 C23 -114.4(14)
C1 Ru1 C24 C19 -118.6(8)
C17 Ru1 C24 C19 -79.7(8)
C18 Ru1 C24 C19 -36.7(7)
P2 Ru1 C24 C19 51.7(9)
C25 Ru1 C24 C19 -117.6(10)
P1 Ru1 C24 C19 136.5(7)
C18 C17 C25 C24 3.8(11)
Ru1 C17 C25 C24 67.6(8)
C18 C17 C25 Ru1 -63.8(6)
C23 C24 C25 C17 170.1(10)
C19 C24 C25 C17 -1.2(13)
Ru1 C24 C25 C17 -63.3(7)
C23 C24 C25 Ru1 -126.6(12)
C19 C24 C25 Ru1 62.1(9)
C1 Ru1 C25 C17 -64.7(6)
C18 Ru1 C25 C17 37.9(5)
P2 Ru1 C25 C17 88.7(10)
P1 Ru1 C25 C17 -151.4(5)
C19 Ru1 C25 C17 79.8(6)
C24 Ru1 C25 C17 116.0(9)
C1 Ru1 C25 C24 179.3(6)
C17 Ru1 C25 C24 -116.0(9)
C18 Ru1 C25 C24 -78.1(6)
P2 Ru1 C25 C24 -27.3(13)
P1 Ru1 C25 C24 92.6(6)
C19 Ru1 C25 C24 -36.2(6)
C39 P2 C26 P1 -147.8(4)
C45 P2 C26 P1 106.6(4)
Ru1 P2 C26 P1 -15.0(3)
C33 P1 C26 P2 140.6(4)
C27 P1 C26 P2 -112.5(4)
Ru1 P1 C26 P2 14.7(3)
C33 P1 C27 C28 -135.4(8)
C26 P1 C27 C28 114.5(8)
Ru1 P1 C27 C28 7.3(10)
P2 P1 C27 C28 69.1(9)
C33 P1 C27 C32 47.2(9)
C26 P1 C27 C32 -62.9(9)
Ru1 P1 C27 C32 -170.1(7)
P2 P1 C27 C32 -108.2(8)
C32 C27 C28 C29 3.8(16)
P1 C27 C28 C29 -173.5(8)
C27 C28 C29 C30 -4.6(18)
C28 C29 C30 C31 3.2(18)
C29 C30 C31 C32 -1.2(18)
C30 C31 C32 C27 0.5(16)
C28 C27 C32 C31 -1.9(15)
P1 C27 C32 C31 175.4(8)
C27 P1 C33 C38 -127.9(8)
C26 P1 C33 C38 -20.0(9)
Ru1 P1 C33 C38 88.3(8)
P2 P1 C33 C38 19.4(10)
C27 P1 C33 C34 58.7(9)
C26 P1 C33 C34 166.6(7)
Ru1 P1 C33 C34 -85.1(8)
P2 P1 C33 C34 -154.0(6)
C38 C33 C34 C35 -2.3(15)
P1 C33 C34 C35 171.5(9)
C33 C34 C35 C36 1.2(17)
C34 C35 C36 C37 0.3(16)
C35 C36 C37 C38 -0.7(16)
C36 C37 C38 C33 -0.6(15)
C34 C33 C38 C37 2.0(14)
P1 C33 C38 C37 -171.4(7)
C45 P2 C39 C44 61.7(9)
C26 P2 C39 C44 -48.7(9)
Ru1 P2 C39 C44 -163.0(6)
P1 P2 C39 C44 -85.1(9)
C45 P2 C39 C40 -115.5(8)
C26 P2 C39 C40 134.1(8)
Ru1 P2 C39 C40 19.9(9)
P1 P2 C39 C40 97.7(9)
C44 C39 C40 C41 -0.2(15)
P2 C39 C40 C41 177.1(8)
C39 C40 C41 C42 0.7(17)
C40 C41 C42 C43 -1.0(18)
C41 C42 C43 C44 0.9(18)
C40 C39 C44 C43 0.1(15)
P2 C39 C44 C43 -177.2(8)
C42 C43 C44 C39 -0.4(17)
C39 P2 C45 C46 -145.3(9)
C26 P2 C45 C46 -34.1(10)
Ru1 P2 C45 C46 73.9(10)
P1 P2 C45 C46 12.7(11)
C39 P2 C45 C50 38.7(10)
C26 P2 C45 C50 149.9(8)
Ru1 P2 C45 C50 -102.2(8)
P1 P2 C45 C50 -163.4(7)
C50 C45 C46 C47 0.5(17)
P2 C45 C46 C47 -175.6(8)
C45 C46 C47 C48 0.2(18)
C46 C47 C48 C49 -3.1(19)
C47 C48 C49 C50 5.1(18)
C46 C45 C50 C49 1.6(16)
P2 C45 C50 C49 177.7(7)
C48 C49 C50 C45 -4.3(17)
